data_2223079
loop_
_publ_author_name
'Wang, Qiang'
'Hou, Jian'
'Huang, Peng'
'Zeng, Qing-Fu'

_publ_section_title
;
 Bis(2-cyclohexyliminomethyl-4,6-disulfanylphenolato)nickel(II)
 acetonitrile solvate
;
_journal_coeditor_code HB5049
_journal_issue 9
_journal_name_full 'Acta Crystallographica Section E'
_journal_page_first m1113
_journal_paper_doi 10.1107/S1600536809032425
_journal_volume 65
_journal_year 2009
_chemical_formula_iupac '[Ni (C13 H16 N O S2)2], C2 H3 N'
_chemical_formula_moiety 'C26 H34 N2 Ni O2 S4, C2 H3 N'
_chemical_formula_sum 'C28 H35 N3 Ni O2 S4'
_chemical_formula_weight 632.54
_chemical_name_systematic
;
Bis(2-cyclohexyliminomethyl-4,6-disulfanylphenolato)nickel(II)
acetonitrile solvate
;
_space_group_IT_number 14
_symmetry_cell_setting monoclinic
_symmetry_space_group_name_Hall '-P 2yn'
_symmetry_space_group_name_H-M 'P 1 21/n 1'
_atom_sites_solution_hydrogens geom
_atom_sites_solution_primary direct
_atom_sites_solution_secondary difmap
_audit_creation_method SHELXL-97
_cell_angle_alpha 90.00
_cell_angle_beta 94.100(10)
_cell_angle_gamma 90.00
_cell_formula_units_Z 4
_cell_length_a 9.483(2)
_cell_length_b 15.879(4)
_cell_length_c 20.335(4)
_cell_measurement_reflns_used 25
_cell_measurement_temperature 296(2)
_cell_measurement_theta_max 12
_cell_measurement_theta_min 9
_cell_volume 3054.2(12)
_computing_cell_refinement 'CAD-4 Software (Enraf--Nonius, 1989)'
_computing_data_collection 'CAD-4 Software (Enraf--Nonius, 1989)'
_computing_data_reduction 'XCAD4 (Harms & Wocadlo, 1995)'
_computing_molecular_graphics 'SHELXTL (Sheldrick, 2008)'
_computing_publication_material 'SHELXTL (Sheldrick, 2008)'
_computing_structure_refinement 'SHELXL97 (Sheldrick, 2008)'
_computing_structure_solution 'SHELXS97 (Sheldrick, 2008)'
_diffrn_ambient_temperature 296(2)
_diffrn_measured_fraction_theta_full 1.000
_diffrn_measured_fraction_theta_max 1.000
_diffrn_measurement_device_type 'Enraf--Nonius CAD-4'
_diffrn_measurement_method \w/2\q
_diffrn_radiation_monochromator graphite
_diffrn_radiation_source 'fine-focus sealed tube'
_diffrn_radiation_type MoK\a
_diffrn_radiation_wavelength 0.71073
_diffrn_reflns_av_R_equivalents 0.0272
_diffrn_reflns_av_sigmaI/netI 0.0295
_diffrn_reflns_limit_h_max 11
_diffrn_reflns_limit_h_min -11
_diffrn_reflns_limit_k_max 18
_diffrn_reflns_limit_k_min -13
_diffrn_reflns_limit_l_max 22
_diffrn_reflns_limit_l_min -24
_diffrn_reflns_number 15868
_diffrn_reflns_theta_full 25.00
_diffrn_reflns_theta_max 25.00
_diffrn_reflns_theta_min 1.63
_diffrn_standards_decay_% 0
_diffrn_standards_interval_count 0
_diffrn_standards_interval_time 0
_diffrn_standards_number 0
_exptl_absorpt_coefficient_mu 0.938
_exptl_absorpt_correction_T_max 0.820
_exptl_absorpt_correction_T_min 0.735
_exptl_absorpt_correction_type psi-scan
_exptl_absorpt_process_details '(North <i>et al.</i>,  1968)'
_exptl_crystal_colour green
_exptl_crystal_density_diffrn 1.376
_exptl_crystal_density_method 'not measured'
_exptl_crystal_description block
_exptl_crystal_F_000 1328
_exptl_crystal_size_max 0.35
_exptl_crystal_size_mid 0.27
_exptl_crystal_size_min 0.22
_refine_diff_density_max 0.467
_refine_diff_density_min -0.596
_refine_ls_extinction_method none
_refine_ls_goodness_of_fit_ref 1.017
_refine_ls_hydrogen_treatment constr
_refine_ls_matrix_type full
_refine_ls_number_parameters 348
_refine_ls_number_reflns 5366
_refine_ls_number_restraints 0
_refine_ls_restrained_S_all 1.017
_refine_ls_R_factor_all 0.0730
_refine_ls_R_factor_gt 0.0487
_refine_ls_shift/su_max 0.001
_refine_ls_shift/su_mean 0.000
_refine_ls_structure_factor_coef Fsqd
_refine_ls_weighting_details 'calc w=1/[\s^2^(Fo^2^)+(0.099P)^2^+1.0949P] where P=(Fo^2^+2Fc^2^)/3'
_refine_ls_weighting_scheme calc
_refine_ls_wR_factor_gt 0.1437
_refine_ls_wR_factor_ref 0.1662
_reflns_number_gt 3750
_reflns_number_total 5366
_reflns_threshold_expression I>2\s(I)
_cod_data_source_file hb5049.cif
_cod_data_source_block I
_cod_original_sg_symbol_H-M 'P 21/n'
_cod_database_code 2223079
_cod_database_fobs_code 2223079

loop_
_symmetry_equiv_pos_as_xyz
'x, y, z'
'-x+1/2, y+1/2, -z+1/2'
'-x, -y, -z'
'x-1/2, -y-1/2, z-1/2'

loop_
_atom_site_type_symbol
_atom_site_label
_atom_site_fract_x
_atom_site_fract_y
_atom_site_fract_z
_atom_site_U_iso_or_equiv
_atom_site_adp_type
_atom_site_calc_flag
_atom_site_refinement_flags
_atom_site_occupancy
_atom_site_disorder_assembly
_atom_site_disorder_group
Ni Ni1 0.71327(5) 0.75018(3) 0.18476(2) 0.05582(19) Uani d . 1 . .
S S2 0.26353(13) 0.63623(8) 0.12076(7) 0.0863(4) Uani d . 1 . .
H H2 0.3344 0.6206 0.1705 0.129 Uiso calc R 1 . .
S S3 1.23712(14) 0.60737(8) 0.43291(7) 0.0908(4) Uani d . 1 . .
H H3 1.3275 0.5851 0.3984 0.136 Uiso calc R 1 . .
S S4 0.79783(18) 0.81852(8) 0.40833(6) 0.0977(5) Uani d . 1 . .
H H4 0.6762 0.7970 0.4038 0.147 Uiso calc R 1 . .
S S1 0.13179(17) 0.90908(12) -0.02558(9) 0.1251(6) Uani d . 1 . .
H H1 0.1660 0.9015 -0.0810 0.188 Uiso calc R 1 . .
O O1 0.5238(3) 0.72316(17) 0.15565(13) 0.0613(6) Uani d . 1 . .
N N1 0.8485(3) 0.65868(19) 0.16717(14) 0.0536(7) Uani d . 1 . .
N N2 0.7138(3) 0.86444(18) 0.14541(15) 0.0557(7) Uani d . 1 . .
O O2 0.7561(3) 0.75360(16) 0.27700(13) 0.0637(7) Uani d . 1 . .
C C6 0.4421(4) 0.7675(2) 0.11519(18) 0.0536(9) Uani d . 1 . .
C C7 0.8643(4) 0.7192(2) 0.30842(18) 0.0545(9) Uani d . 1 . .
C C8 0.6061(4) 0.8918(2) 0.10958(19) 0.0629(10) Uani d . 1 . .
H H8 0.6132 0.9463 0.0935 0.076 Uiso calc R 1 . .
C C9 0.9529(4) 0.6585(2) 0.28132(17) 0.0525(8) Uani d . 1 . .
C C10 0.4764(4) 0.8483(2) 0.09145(18) 0.0563(9) Uani d . 1 . .
C C11 0.9349(4) 0.6301(2) 0.21331(18) 0.0533(8) Uani d . 1 . .
H H11 0.9928 0.5860 0.2019 0.064 Uiso calc R 1 . .
C C12 1.0666(4) 0.6232(2) 0.32019(19) 0.0605(9) Uani d . 1 . .
H H12 1.1233 0.5827 0.3022 0.073 Uiso calc R 1 . .
C C13 0.8493(4) 0.6203(2) 0.10085(18) 0.0606(9) Uani d . 1 . .
H H13 0.9417 0.5941 0.0963 0.073 Uiso calc R 1 . .
C C14 0.3781(4) 0.8914(3) 0.0477(2) 0.0724(11) Uani d . 1 . .
H H14 0.4004 0.9444 0.0320 0.087 Uiso calc R 1 . .
C C15 0.2163(4) 0.7773(3) 0.0500(2) 0.0734(12) Uani d . 1 . .
H H15 0.1299 0.7534 0.0359 0.088 Uiso calc R 1 . .
C C16 0.2523(5) 0.8559(3) 0.0285(2) 0.0796(13) Uani d . 1 . .
C C17 0.8334(4) 0.9231(3) 0.1596(2) 0.0653(10) Uani d . 1 . .
H H17 0.8340 0.9642 0.1237 0.078 Uiso calc R 1 . .
C C18 0.3084(4) 0.7349(3) 0.0923(2) 0.0626(10) Uani d . 1 . .
C C19 1.0113(5) 0.7079(3) 0.4122(2) 0.0705(11) Uani d . 1 . .
H H19 1.0305 0.7247 0.4558 0.085 Uiso calc R 1 . .
C C20 1.0944(4) 0.6480(2) 0.3841(2) 0.0651(10) Uani d . 1 . .
C C21 0.8255(5) 0.6871(3) 0.04867(19) 0.0704(11) Uani d . 1 . .
H H21A 0.8994 0.7292 0.0544 0.084 Uiso calc R 1 . .
H H21B 0.7357 0.7147 0.0538 0.084 Uiso calc R 1 . .
C C22 0.9003(5) 0.7419(2) 0.3745(2) 0.0652(11) Uani d . 1 . .
C C23 0.7365(6) 0.5537(3) 0.0916(2) 0.0792(13) Uani d . 1 . .
H H23A 0.6451 0.5784 0.0983 0.095 Uiso calc R 1 . .
H H23B 0.7544 0.5096 0.1241 0.095 Uiso calc R 1 . .
C C24 0.7174(7) 0.5820(3) -0.0312(2) 0.0996(17) Uani d . 1 . .
H H24A 0.7272 0.5560 -0.0738 0.119 Uiso calc R 1 . .
H H24B 0.6236 0.6063 -0.0316 0.119 Uiso calc R 1 . .
C C25 0.8253(6) 0.6502(3) -0.0205(2) 0.0934(16) Uani d . 1 . .
H H25A 0.8056 0.6945 -0.0526 0.112 Uiso calc R 1 . .
H H25B 0.9182 0.6276 -0.0272 0.112 Uiso calc R 1 . .
C C27 0.8141(5) 0.9695(3) 0.2230(3) 0.0917(16) Uani d . 1 . .
H H27A 0.8095 0.9294 0.2588 0.110 Uiso calc R 1 . .
H H27B 0.7258 1.0005 0.2191 0.110 Uiso calc R 1 . .
C C28 0.9709(4) 0.8773(3) 0.1640(3) 0.0867(15) Uani d . 1 . .
H H28A 0.9835 0.8494 0.1224 0.104 Uiso calc R 1 . .
H H28B 0.9699 0.8344 0.1980 0.104 Uiso calc R 1 . .
C C26 0.7338(7) 0.5155(3) 0.0220(2) 0.1025(17) Uani d . 1 . .
H H26A 0.8209 0.4847 0.0175 0.123 Uiso calc R 1 . .
H H26B 0.6560 0.4759 0.0163 0.123 Uiso calc R 1 . .
C C29 1.0753(5) 0.9852(4) 0.2428(3) 0.1024(17) Uani d . 1 . .
H H29A 1.0789 0.9463 0.2796 0.123 Uiso calc R 1 . .
H H29B 1.1516 1.0254 0.2505 0.123 Uiso calc R 1 . .
C C30 0.9370(6) 1.0306(4) 0.2386(3) 0.118(2) Uani d . 1 . .
H H30A 0.9370 1.0732 0.2044 0.141 Uiso calc R 1 . .
H H30B 0.9246 1.0587 0.2801 0.141 Uiso calc R 1 . .
C C31 1.0947(5) 0.9375(4) 0.1802(3) 0.113(2) Uani d . 1 . .
H H31A 1.1821 0.9057 0.1849 0.135 Uiso calc R 1 . .
H H31B 1.1015 0.9770 0.1441 0.135 Uiso calc R 1 . .
C C32 0.4297(7) 0.8572(5) 0.2992(4) 0.118(2) Uani d . 1 . .
C C33 0.4114(8) 0.7686(4) 0.3059(4) 0.136(3) Uani d . 1 . .
H H33A 0.4186 0.7538 0.3518 0.204 Uiso calc R 1 . .
H H33B 0.4832 0.7396 0.2838 0.204 Uiso calc R 1 . .
H H33C 0.3199 0.7527 0.2866 0.204 Uiso calc R 1 . .
N N3 0.4466(8) 0.9245(5) 0.2955(5) 0.202(4) Uani d . 1 . .

loop_
_atom_site_aniso_label
_atom_site_aniso_U_11
_atom_site_aniso_U_22
_atom_site_aniso_U_33
_atom_site_aniso_U_12
_atom_site_aniso_U_13
_atom_site_aniso_U_23
Ni1 0.0539(3) 0.0583(3) 0.0548(3) 0.0049(2) 0.0010(2) 0.0045(2)
S2 0.0703(7) 0.0812(8) 0.1054(10) -0.0226(6) -0.0069(6) 0.0092(7)
S3 0.0947(9) 0.0854(8) 0.0856(8) 0.0120(7) -0.0396(7) 0.0045(6)
S4 0.1485(13) 0.0862(8) 0.0582(7) 0.0428(8) 0.0060(7) -0.0134(6)
S1 0.0975(10) 0.1409(14) 0.1285(13) 0.0185(9) -0.0514(9) 0.0419(11)
O1 0.0512(14) 0.0626(15) 0.0692(17) 0.0009(12) -0.0019(12) 0.0147(13)
N1 0.0524(17) 0.0566(17) 0.0514(17) 0.0010(13) 0.0013(14) -0.0010(13)
N2 0.0549(18) 0.0538(17) 0.0583(18) -0.0018(14) 0.0027(14) 0.0042(14)
O2 0.0707(17) 0.0704(17) 0.0496(15) 0.0234(13) 0.0009(13) 0.0020(11)
C6 0.0460(19) 0.064(2) 0.051(2) 0.0031(16) 0.0047(16) 0.0011(16)
C7 0.065(2) 0.0505(19) 0.048(2) -0.0004(18) 0.0033(17) 0.0033(16)
C8 0.071(3) 0.056(2) 0.061(2) 0.0054(19) 0.0038(19) 0.0138(18)
C9 0.057(2) 0.0480(19) 0.052(2) -0.0005(16) 0.0026(16) 0.0027(15)
C10 0.053(2) 0.059(2) 0.057(2) 0.0036(17) -0.0011(16) 0.0051(17)
C11 0.050(2) 0.051(2) 0.058(2) 0.0045(16) 0.0020(16) -0.0027(16)
C12 0.059(2) 0.057(2) 0.063(2) 0.0004(18) -0.0066(18) 0.0019(18)
C13 0.066(2) 0.063(2) 0.052(2) 0.0069(19) 0.0013(17) -0.0074(17)
C14 0.069(3) 0.075(3) 0.071(3) 0.009(2) -0.009(2) 0.016(2)
C15 0.050(2) 0.100(3) 0.069(3) 0.005(2) -0.0070(19) -0.001(2)
C16 0.069(3) 0.094(3) 0.073(3) 0.022(2) -0.014(2) 0.009(2)
C17 0.065(2) 0.061(2) 0.070(3) -0.0159(19) 0.0038(19) 0.0089(19)
C18 0.054(2) 0.074(3) 0.059(2) 0.0018(18) 0.0033(18) -0.0036(18)
C19 0.098(3) 0.057(2) 0.053(2) -0.004(2) -0.015(2) 0.0020(19)
C20 0.069(2) 0.057(2) 0.067(3) -0.0027(19) -0.0175(19) 0.0079(19)
C21 0.088(3) 0.067(3) 0.057(2) -0.013(2) 0.011(2) -0.0008(19)
C22 0.092(3) 0.053(2) 0.050(2) 0.006(2) 0.002(2) -0.0014(16)
C23 0.116(4) 0.060(2) 0.059(2) -0.018(2) -0.005(2) 0.0038(19)
C24 0.155(5) 0.075(3) 0.064(3) -0.009(3) -0.027(3) -0.005(2)
C25 0.142(5) 0.083(3) 0.057(3) -0.002(3) 0.019(3) 0.004(2)
C27 0.068(3) 0.077(3) 0.131(4) -0.008(2) 0.017(3) -0.041(3)
C28 0.060(3) 0.097(3) 0.105(4) -0.015(2) 0.021(2) -0.041(3)
C26 0.168(5) 0.062(3) 0.074(3) -0.014(3) -0.015(3) -0.010(2)
C29 0.078(3) 0.119(4) 0.110(4) -0.035(3) 0.008(3) -0.037(3)
C30 0.101(4) 0.096(4) 0.158(6) -0.029(3) 0.028(4) -0.062(4)
C31 0.065(3) 0.130(5) 0.148(5) -0.036(3) 0.031(3) -0.061(4)
C32 0.093(4) 0.105(5) 0.159(6) -0.015(4) 0.020(4) 0.009(4)
C33 0.178(7) 0.111(5) 0.130(6) -0.026(4) 0.081(5) -0.016(4)
N3 0.146(6) 0.105(5) 0.350(13) -0.024(4) -0.011(6) 0.050(6)

loop_
_atom_type_symbol
_atom_type_description
_atom_type_scat_dispersion_real
_atom_type_scat_dispersion_imag
_atom_type_scat_source
C C 0.0033 0.0016 'International Tables Vol C Tables 4.2.6.8 and 6.1.1.4'
H H 0.0000 0.0000 'International Tables Vol C Tables 4.2.6.8 and 6.1.1.4'
N N 0.0061 0.0033 'International Tables Vol C Tables 4.2.6.8 and 6.1.1.4'
O O 0.0106 0.0060 'International Tables Vol C Tables 4.2.6.8 and 6.1.1.4'
S S 0.1246 0.1234 'International Tables Vol C Tables 4.2.6.8 and 6.1.1.4'
Ni Ni 0.3393 1.1124 'International Tables Vol C Tables 4.2.6.8 and 6.1.1.4'

loop_
_geom_angle_atom_site_label_1
_geom_angle_atom_site_label_2
_geom_angle_atom_site_label_3
_geom_angle_site_symmetry_1
_geom_angle_site_symmetry_3
_geom_angle
_geom_angle_publ_flag
O2 Ni1 O1 . . 116.53(12) ?
O2 Ni1 N2 . . 111.55(12) ?
O1 Ni1 N2 . . 96.35(12) y
O2 Ni1 N1 . . 95.97(11) y
O1 Ni1 N1 . . 112.76(12) ?
N2 Ni1 N1 . . 125.16(12) ?
C18 S2 H2 . . 109.5 ?
C20 S3 H3 . . 109.5 ?
C22 S4 H4 . . 109.5 ?
C16 S1 H1 . . 109.5 ?
C6 O1 Ni1 . . 125.7(2) ?
C11 N1 C13 . . 118.4(3) ?
C11 N1 Ni1 . . 120.9(2) ?
C13 N1 Ni1 . . 120.7(2) ?
C8 N2 C17 . . 117.7(3) ?
C8 N2 Ni1 . . 120.8(3) ?
C17 N2 Ni1 . . 121.4(2) ?
C7 O2 Ni1 . . 125.8(2) ?
O1 C6 C10 . . 124.5(3) ?
O1 C6 C18 . . 119.4(3) ?
C10 C6 C18 . . 116.1(3) ?
O2 C7 C22 . . 119.6(3) ?
O2 C7 C9 . . 124.7(3) ?
C22 C7 C9 . . 115.8(3) ?
N2 C8 C10 . . 127.9(3) ?
N2 C8 H8 . . 116.1 ?
C10 C8 H8 . . 116.1 ?
C12 C9 C7 . . 120.3(3) ?
C12 C9 C11 . . 116.4(3) ?
C7 C9 C11 . . 123.3(3) ?
C6 C10 C14 . . 119.6(3) ?
C6 C10 C8 . . 124.2(3) ?
C14 C10 C8 . . 116.2(4) ?
N1 C11 C9 . . 127.7(3) ?
N1 C11 H11 . . 116.1 ?
C9 C11 H11 . . 116.1 ?
C20 C12 C9 . . 120.6(4) ?
C20 C12 H12 . . 119.7 ?
C9 C12 H12 . . 119.7 ?
N1 C13 C23 . . 110.7(3) ?
N1 C13 C21 . . 109.9(3) ?
C23 C13 C21 . . 109.7(3) ?
N1 C13 H13 . . 108.8 ?
C23 C13 H13 . . 108.8 ?
C21 C13 H13 . . 108.8 ?
C16 C14 C10 . . 120.5(4) ?
C16 C14 H14 . . 119.8 ?
C10 C14 H14 . . 119.8 ?
C18 C15 C16 . . 119.2(4) ?
C18 C15 H15 . . 120.4 ?
C16 C15 H15 . . 120.4 ?
C14 C16 C15 . . 121.4(4) ?
C14 C16 S1 . . 120.3(4) ?
C15 C16 S1 . . 118.3(4) ?
N2 C17 C28 . . 111.1(3) ?
N2 C17 C27 . . 109.7(3) ?
C28 C17 C27 . . 110.3(4) ?
N2 C17 H17 . . 108.6 ?
C28 C17 H17 . . 108.6 ?
C27 C17 H17 . . 108.6 ?
C15 C18 C6 . . 123.2(4) ?
C15 C18 S2 . . 119.8(3) ?
C6 C18 S2 . . 117.1(3) ?
C22 C19 C20 . . 118.4(4) ?
C22 C19 H19 . . 120.8 ?
C20 C19 H19 . . 120.8 ?
C12 C20 C19 . . 120.9(4) ?
C12 C20 S3 . . 121.7(3) ?
C19 C20 S3 . . 117.4(3) ?
C13 C21 C25 . . 111.7(4) ?
C13 C21 H21A . . 109.3 ?
C25 C21 H21A . . 109.3 ?
C13 C21 H21B . . 109.3 ?
C25 C21 H21B . . 109.3 ?
H21A C21 H21B . . 107.9 ?
C19 C22 C7 . . 124.0(4) ?
C19 C22 S4 . . 119.0(3) ?
C7 C22 S4 . . 117.0(3) ?
C13 C23 C26 . . 110.9(4) ?
C13 C23 H23A . . 109.4 ?
C26 C23 H23A . . 109.4 ?
C13 C23 H23B . . 109.4 ?
C26 C23 H23B . . 109.4 ?
H23A C23 H23B . . 108.0 ?
C25 C24 C26 . . 111.5(4) ?
C25 C24 H24A . . 109.3 ?
C26 C24 H24A . . 109.3 ?
C25 C24 H24B . . 109.3 ?
C26 C24 H24B . . 109.3 ?
H24A C24 H24B . . 108.0 ?
C24 C25 C21 . . 111.6(4) ?
C24 C25 H25A . . 109.3 ?
C21 C25 H25A . . 109.3 ?
C24 C25 H25B . . 109.3 ?
C21 C25 H25B . . 109.3 ?
H25A C25 H25B . . 108.0 ?
C17 C27 C30 . . 110.4(4) ?
C17 C27 H27A . . 109.6 ?
C30 C27 H27A . . 109.6 ?
C17 C27 H27B . . 109.6 ?
C30 C27 H27B . . 109.6 ?
H27A C27 H27B . . 108.1 ?
C17 C28 C31 . . 111.2(4) ?
C17 C28 H28A . . 109.4 ?
C31 C28 H28A . . 109.4 ?
C17 C28 H28B . . 109.4 ?
C31 C28 H28B . . 109.4 ?
H28A C28 H28B . . 108.0 ?
C24 C26 C23 . . 112.1(4) ?
C24 C26 H26A . . 109.2 ?
C23 C26 H26A . . 109.2 ?
C24 C26 H26B . . 109.2 ?
C23 C26 H26B . . 109.2 ?
H26A C26 H26B . . 107.9 ?
C30 C29 C31 . . 110.8(5) ?
C30 C29 H29A . . 109.5 ?
C31 C29 H29A . . 109.5 ?
C30 C29 H29B . . 109.5 ?
C31 C29 H29B . . 109.5 ?
H29A C29 H29B . . 108.1 ?
C29 C30 C27 . . 111.0(4) ?
C29 C30 H30A . . 109.4 ?
C27 C30 H30A . . 109.4 ?
C29 C30 H30B . . 109.4 ?
C27 C30 H30B . . 109.4 ?
H30A C30 H30B . . 108.0 ?
C29 C31 C28 . . 111.0(4) ?
C29 C31 H31A . . 109.4 ?
C28 C31 H31A . . 109.4 ?
C29 C31 H31B . . 109.4 ?
C28 C31 H31B . . 109.4 ?
H31A C31 H31B . . 108.0 ?
N3 C32 C33 . . 178.0(10) ?
C32 C33 H33A . . 109.5 ?
C32 C33 H33B . . 109.5 ?
H33A C33 H33B . . 109.5 ?
C32 C33 H33C . . 109.5 ?
H33A C33 H33C . . 109.5 ?
H33B C33 H33C . . 109.5 ?

loop_
_geom_bond_atom_site_label_1
_geom_bond_atom_site_label_2
_geom_bond_site_symmetry_2
_geom_bond_distance
_geom_bond_publ_flag
Ni1 O2 . 1.891(3) y
Ni1 O1 . 1.900(3) y
Ni1 N2 . 1.983(3) y
Ni1 N1 . 1.987(3) y
S2 C18 . 1.734(4) ?
S2 H2 . 1.2000 ?
S3 C20 . 1.744(4) ?
S3 H3 . 1.2000 ?
S4 C22 . 1.731(4) ?
S4 H4 . 1.2000 ?
S1 C16 . 1.746(4) ?
S1 H1 . 1.2000 ?
O1 C6 . 1.297(4) ?
N1 C11 . 1.283(4) ?
N1 C13 . 1.481(5) ?
N2 C8 . 1.287(5) ?
N2 C17 . 1.480(5) ?
O2 C7 . 1.291(4) ?
C6 C10 . 1.417(5) ?
C6 C18 . 1.417(5) ?
C7 C22 . 1.409(5) ?
C7 C9 . 1.415(5) ?
C8 C10 . 1.436(5) ?
C8 H8 . 0.9300 ?
C9 C12 . 1.407(5) ?
C9 C11 . 1.453(5) ?
C10 C14 . 1.418(5) ?
C11 H11 . 0.9300 ?
C12 C20 . 1.365(5) ?
C12 H12 . 0.9300 ?
C13 C23 . 1.505(6) ?
C13 C21 . 1.506(6) ?
C13 H13 . 0.9800 ?
C14 C16 . 1.351(6) ?
C14 H14 . 0.9300 ?
C15 C18 . 1.358(6) ?
C15 C16 . 1.374(7) ?
C15 H15 . 0.9300 ?
C17 C28 . 1.490(6) ?
C17 C27 . 1.507(6) ?
C17 H17 . 0.9800 ?
C19 C22 . 1.368(6) ?
C19 C20 . 1.386(6) ?
C19 H19 . 0.9300 ?
C21 C25 . 1.523(6) ?
C21 H21A . 0.9700 ?
C21 H21B . 0.9700 ?
C23 C26 . 1.537(6) ?
C23 H23A . 0.9700 ?
C23 H23B . 0.9700 ?
C24 C25 . 1.495(7) ?
C24 C26 . 1.513(7) ?
C24 H24A . 0.9700 ?
C24 H24B . 0.9700 ?
C25 H25A . 0.9700 ?
C25 H25B . 0.9700 ?
C27 C30 . 1.532(6) ?
C27 H27A . 0.9700 ?
C27 H27B . 0.9700 ?
C28 C31 . 1.531(6) ?
C28 H28A . 0.9700 ?
C28 H28B . 0.9700 ?
C26 H26A . 0.9700 ?
C26 H26B . 0.9700 ?
C29 C30 . 1.493(8) ?
C29 C31 . 1.504(7) ?
C29 H29A . 0.9700 ?
C29 H29B . 0.9700 ?
C30 H30A . 0.9700 ?
C30 H30B . 0.9700 ?
C31 H31A . 0.9700 ?
C31 H31B . 0.9700 ?
C32 N3 . 1.085(8) ?
C32 C33 . 1.424(9) ?
C33 H33A . 0.9600 ?
C33 H33B . 0.9600 ?
C33 H33C . 0.9600 ?
